data_2226002
loop_
_publ_author_name
'Choi, Hyeong'
'Han, Byung Hee'
'Lee, Taewoo'
'Kang, Sung Kwon'
'Sung, Chang Keun'

_publ_section_title
;
 <i>N</i>-(3,4-Difluorophenyl)-3,4,5-trimethoxybenzamide
;
_journal_coeditor_code TK2658
_journal_issue 5
_journal_name_full 'Acta Crystallographica Section E'
_journal_page_first o1142
_journal_paper_doi 10.1107/S1600536810013796
_journal_volume 66
_journal_year 2010
_chemical_formula_iupac 'C16 H15 F2 N O4'
_chemical_formula_moiety 'C16 H15 F2 N O4'
_chemical_formula_sum 'C16 H15 F2 N O4'
_chemical_formula_weight 323.29
_chemical_name_systematic
;
<i>N</i>-(3,4-Difluorophenyl)-3,4,5-trimethoxybenzamide
;
_space_group_IT_number 14
_symmetry_cell_setting monoclinic
_symmetry_space_group_name_Hall '-P 2yn'
_symmetry_space_group_name_H-M 'P 1 21/n 1'
_audit_creation_method 'WinGX routine CIF_UPDATE'
_cell_angle_alpha 90
_cell_angle_beta 93.896(4)
_cell_angle_gamma 90
_cell_formula_units_Z 4
_cell_length_a 5.0031(3)
_cell_length_b 8.8986(5)
_cell_length_c 32.726(2)
_cell_measurement_reflns_used 761
_cell_measurement_temperature 174(2)
_cell_measurement_theta_max 19.87
_cell_measurement_theta_min 2.61
_cell_volume 1453.61(15)
_computing_cell_refinement 'SAINT (Bruker, 2002)'
_computing_data_collection 'SMART (Bruker, 2002)'
_computing_data_reduction 'SAINT (Bruker, 2002)'
_computing_molecular_graphics 'ORTEP-3 for Windows (Farrugia, 1997)'
_computing_publication_material 'WinGX (Farrugia, 1999)'
_computing_structure_refinement 'SHELXL97 (Sheldrick, 2008)'
_computing_structure_solution 'SHELXS97 (Sheldrick, 2008)'
_diffrn_ambient_temperature 174(2)
_diffrn_measured_fraction_theta_full 0.976
_diffrn_measured_fraction_theta_max 0.976
_diffrn_measurement_device_type 'Bruker SMART CCD area-detector'
_diffrn_measurement_method '\f and \w scans'
_diffrn_radiation_type MoK\a
_diffrn_radiation_wavelength 0.71073
_diffrn_reflns_av_R_equivalents 0.0795
_diffrn_reflns_limit_h_max 6
_diffrn_reflns_limit_h_min -4
_diffrn_reflns_limit_k_max 6
_diffrn_reflns_limit_k_min -10
_diffrn_reflns_limit_l_max 34
_diffrn_reflns_limit_l_min -39
_diffrn_reflns_number 10828
_diffrn_reflns_theta_full 25.5
_diffrn_reflns_theta_max 25.5
_diffrn_reflns_theta_min 2.37
_exptl_absorpt_coefficient_mu 0.123
_exptl_absorpt_correction_type none
_exptl_crystal_colour colourless
_exptl_crystal_density_diffrn 1.477
_exptl_crystal_density_method 'not measured'
_exptl_crystal_description needle
_exptl_crystal_F_000 672
_exptl_crystal_size_max 0.12
_exptl_crystal_size_mid 0.05
_exptl_crystal_size_min 0.04
_refine_diff_density_max 0.322
_refine_diff_density_min -0.307
_refine_ls_extinction_coef 0.014(2)
_refine_ls_extinction_expression Fc^*^=kFc[1+0.001xFc^2^\l^3^/sin(2\q)]^-1/4^
_refine_ls_extinction_method 'SHELXL97 (Sheldrick, 2008)'
_refine_ls_goodness_of_fit_ref 1.053
_refine_ls_hydrogen_treatment mixed
_refine_ls_matrix_type full
_refine_ls_number_parameters 216
_refine_ls_number_reflns 2634
_refine_ls_number_restraints 0
_refine_ls_restrained_S_all 1.053
_refine_ls_R_factor_gt 0.0651
_refine_ls_shift/su_max 0
_refine_ls_structure_factor_coef Fsqd
_refine_ls_weighting_details 'calc w=1/[\s^2^(Fo^2^)+(0.0682P)^2^+1.4724P] where P=(Fo^2^+2Fc^2^)/3'
_refine_ls_weighting_scheme calc
_refine_ls_wR_factor_ref 0.1846
_reflns_number_gt 1522
_reflns_number_total 2634
_reflns_threshold_expression I>2\s(I)
_cod_data_source_file tk2658.cif
_cod_data_source_block I
_cod_original_cell_volume 1453.59(15)
_cod_original_sg_symbol_H-M 'P 21/n'
_cod_database_code 2226002
_cod_database_fobs_code 2226002

loop_
_symmetry_equiv_pos_as_xyz
'x, y, z'
'-x+1/2, y+1/2, -z+1/2'
'-x, -y, -z'
'x-1/2, -y-1/2, z-1/2'

loop_
_atom_site_type_symbol
_atom_site_label
_atom_site_fract_x
_atom_site_fract_y
_atom_site_fract_z
_atom_site_U_iso_or_equiv
_atom_site_adp_type
_atom_site_calc_flag
_atom_site_refinement_flags
_atom_site_occupancy
_atom_site_disorder_assembly
_atom_site_disorder_group
C C1 0.6607(7) 0.3453(4) 0.11117(12) 0.0287(9) Uani d . 1 . .
C C2 0.4753(7) 0.2630(5) 0.13169(11) 0.0295(9) Uani d . 1 . .
H H2 0.3569 0.1988 0.1172 0.035 Uiso calc R 1 . .
C C3 0.4671(7) 0.2766(4) 0.17375(12) 0.0290(9) Uani d . 1 . .
C C4 0.6362(7) 0.3786(4) 0.19522(11) 0.0269(9) Uani d . 1 . .
C C5 0.8177(7) 0.4651(4) 0.17433(12) 0.0308(10) Uani d . 1 . .
C C6 0.8325(7) 0.4471(4) 0.13255(12) 0.0297(9) Uani d . 1 . .
H H6 0.9558 0.5022 0.1187 0.036 Uiso calc R 1 . .
O O7 0.3015(5) 0.1970(3) 0.19728(8) 0.0361(7) Uani d . 1 . .
C C8 0.1331(8) 0.0851(5) 0.17712(13) 0.0387(11) Uani d . 1 . .
H H8A 0.0082 0.1328 0.1577 0.058 Uiso calc R 1 . .
H H8B 0.0368 0.0323 0.1971 0.058 Uiso calc R 1 . .
H H8C 0.2416 0.0154 0.1632 0.058 Uiso calc R 1 . .
O O9 0.6159(5) 0.3968(3) 0.23691(8) 0.0372(8) Uani d . 1 . .
C C10 0.8440(8) 0.3424(5) 0.26132(13) 0.0436(12) Uani d . 1 . .
H H10A 0.8604 0.2359 0.2575 0.065 Uiso calc R 1 . .
H H10B 0.8218 0.3633 0.2897 0.065 Uiso calc R 1 . .
H H10C 1.0027 0.3915 0.2531 0.065 Uiso calc R 1 . .
O O11 0.9674(5) 0.5622(3) 0.19817(8) 0.0402(8) Uani d . 1 . .
C C12 1.1391(8) 0.6627(5) 0.17819(14) 0.0445(12) Uani d . 1 . .
H H12A 1.2818 0.6068 0.1672 0.067 Uiso calc R 1 . .
H H12B 1.2129 0.7351 0.1976 0.067 Uiso calc R 1 . .
H H12C 1.0381 0.7138 0.1564 0.067 Uiso calc R 1 . .
C C13 0.6990(7) 0.3258(4) 0.06673(12) 0.0317(10) Uani d . 1 . .
O O14 0.9186(5) 0.3442(3) 0.05305(8) 0.0409(8) Uani d . 1 . .
N N15 0.4757(6) 0.2891(4) 0.04286(10) 0.0299(8) Uani d . 1 . .
H H15 0.313(8) 0.294(4) 0.0547(11) 0.029(10) Uiso d . 1 . .
C C16 0.4673(7) 0.2563(5) 0.00065(12) 0.0305(9) Uani d . 1 . .
C C17 0.2768(8) 0.1532(5) -0.01466(13) 0.0389(11) Uani d . 1 . .
H H17 0.1633 0.1069 0.0028 0.047 Uiso calc R 1 . .
C C18 0.2571(9) 0.1203(5) -0.05565(13) 0.0426(11) Uani d . 1 . .
C C19 0.4247(9) 0.1857(5) -0.08182(12) 0.0415(11) Uani d . 1 . .
C C20 0.6105(9) 0.2881(6) -0.06747(13) 0.0493(13) Uani d . 1 . .
H H20 0.7228 0.3337 -0.0853 0.059 Uiso calc R 1 . .
C C21 0.6312(8) 0.3240(5) -0.02595(12) 0.0402(11) Uani d . 1 . .
H H21 0.7571 0.3944 -0.0161 0.048 Uiso calc R 1 . .
F F22 0.0737(6) 0.0196(3) -0.07070(8) 0.0697(9) Uani d . 1 . .
F F23 0.3998(5) 0.1491(3) -0.12188(7) 0.0625(9) Uani d . 1 . .

loop_
_atom_site_aniso_label
_atom_site_aniso_U_11
_atom_site_aniso_U_22
_atom_site_aniso_U_33
_atom_site_aniso_U_12
_atom_site_aniso_U_13
_atom_site_aniso_U_23
C1 0.0233(19) 0.032(2) 0.030(2) 0.0051(18) -0.0008(16) -0.0001(18)
C2 0.0215(18) 0.035(2) 0.032(2) -0.0027(17) 0.0031(16) -0.0032(18)
C3 0.0236(19) 0.030(2) 0.034(2) 0.0022(17) 0.0048(17) 0.0008(19)
C4 0.0277(19) 0.032(2) 0.021(2) 0.0052(18) 0.0021(16) -0.0014(18)
C5 0.028(2) 0.028(2) 0.035(3) 0.0000(18) -0.0016(17) -0.0020(19)
C6 0.027(2) 0.030(2) 0.031(2) -0.0011(18) 0.0014(16) 0.0047(18)
O7 0.0376(15) 0.0399(18) 0.0314(16) -0.0088(14) 0.0071(12) 0.0033(13)
C8 0.039(2) 0.033(2) 0.045(3) -0.005(2) 0.008(2) 0.007(2)
O9 0.0331(15) 0.0477(19) 0.0311(17) 0.0038(14) 0.0041(12) -0.0016(14)
C10 0.037(2) 0.060(3) 0.034(3) 0.008(2) 0.0027(19) 0.005(2)
O11 0.0464(17) 0.0383(17) 0.0351(18) -0.0121(14) -0.0030(13) -0.0064(14)
C12 0.042(2) 0.040(3) 0.051(3) -0.007(2) -0.004(2) 0.001(2)
C13 0.025(2) 0.035(2) 0.035(2) 0.0000(18) 0.0010(17) -0.0018(19)
O14 0.0242(14) 0.066(2) 0.0332(17) -0.0050(14) 0.0079(12) -0.0011(15)
N15 0.0239(17) 0.041(2) 0.025(2) 0.0001(16) 0.0027(14) -0.0020(16)
C16 0.0235(19) 0.036(2) 0.032(2) 0.0010(18) 0.0012(16) -0.0018(19)
C17 0.038(2) 0.044(3) 0.034(3) -0.005(2) 0.0042(19) -0.004(2)
C18 0.046(3) 0.039(3) 0.041(3) 0.000(2) -0.003(2) -0.008(2)
C19 0.047(3) 0.056(3) 0.021(2) 0.013(2) 0.0002(19) -0.005(2)
C20 0.044(3) 0.074(4) 0.031(3) -0.001(3) 0.006(2) 0.011(3)
C21 0.038(2) 0.051(3) 0.032(3) -0.007(2) 0.0018(19) 0.001(2)
F22 0.085(2) 0.072(2) 0.0507(18) -0.0236(18) -0.0041(15) -0.0209(16)
F23 0.0721(18) 0.087(2) 0.0284(16) 0.0145(16) 0.0001(13) -0.0119(14)

loop_
_atom_type_symbol
_atom_type_description
_atom_type_scat_dispersion_real
_atom_type_scat_dispersion_imag
_atom_type_scat_source
C C 0.0033 0.0016 'International Tables Vol C Tables 4.2.6.8 and 6.1.1.4'
H H 0 0 'International Tables Vol C Tables 4.2.6.8 and 6.1.1.4'
N N 0.0061 0.0033 'International Tables Vol C Tables 4.2.6.8 and 6.1.1.4'
O O 0.0106 0.006 'International Tables Vol C Tables 4.2.6.8 and 6.1.1.4'
F F 0.0171 0.0103 'International Tables Vol C Tables 4.2.6.8 and 6.1.1.4'

loop_
_geom_angle_atom_site_label_1
_geom_angle_atom_site_label_2
_geom_angle_atom_site_label_3
_geom_angle_site_symmetry_1
_geom_angle_site_symmetry_3
_geom_angle
_geom_angle_publ_flag
C2 C1 C6 . . 120.4(4) ?
C2 C1 C13 . . 123.0(4) ?
C6 C1 C13 . . 116.6(3) ?
C3 C2 C1 . . 120.0(4) ?
C3 C2 H2 . . 120 ?
C1 C2 H2 . . 120 ?
O7 C3 C2 . . 125.1(3) ?
O7 C3 C4 . . 115.0(3) ?
C2 C3 C4 . . 119.9(3) ?
O9 C4 C3 . . 119.3(3) ?
O9 C4 C5 . . 120.6(3) ?
C3 C4 C5 . . 120.1(3) ?
O11 C5 C6 . . 125.3(4) ?
O11 C5 C4 . . 114.8(3) ?
C6 C5 C4 . . 119.8(4) ?
C5 C6 C1 . . 119.7(4) ?
C5 C6 H6 . . 120.1 ?
C1 C6 H6 . . 120.1 ?
C3 O7 C8 . . 117.4(3) ?
O7 C8 H8A . . 109.5 ?
O7 C8 H8B . . 109.5 ?
H8A C8 H8B . . 109.5 ?
O7 C8 H8C . . 109.5 ?
H8A C8 H8C . . 109.5 ?
H8B C8 H8C . . 109.5 ?
C4 O9 C10 . . 113.7(3) ?
O9 C10 H10A . . 109.5 ?
O9 C10 H10B . . 109.5 ?
H10A C10 H10B . . 109.5 ?
O9 C10 H10C . . 109.5 ?
H10A C10 H10C . . 109.5 ?
H10B C10 H10C . . 109.5 ?
C5 O11 C12 . . 117.5(3) ?
O11 C12 H12A . . 109.5 ?
O11 C12 H12B . . 109.5 ?
H12A C12 H12B . . 109.5 ?
O11 C12 H12C . . 109.5 ?
H12A C12 H12C . . 109.5 ?
H12B C12 H12C . . 109.5 ?
O14 C13 N15 . . 123.0(4) ?
O14 C13 C1 . . 121.3(3) ?
N15 C13 C1 . . 115.7(3) ?
C13 N15 C16 . . 125.6(3) ?
C13 N15 H15 . . 118(2) ?
C16 N15 H15 . . 117(2) ?
C21 C16 C17 . . 119.0(4) ?
C21 C16 N15 . . 123.4(4) ?
C17 C16 N15 . . 117.6(3) ?
C18 C17 C16 . . 119.7(4) ?
C18 C17 H17 . . 120.2 ?
C16 C17 H17 . . 120.2 ?
F22 C18 C19 . . 118.9(4) ?
F22 C18 C17 . . 120.0(4) ?
C19 C18 C17 . . 121.1(4) ?
F23 C19 C20 . . 120.8(4) ?
F23 C19 C18 . . 119.1(4) ?
C20 C19 C18 . . 120.1(4) ?
C19 C20 C21 . . 119.6(4) ?
C19 C20 H20 . . 120.2 ?
C21 C20 H20 . . 120.2 ?
C16 C21 C20 . . 120.6(4) ?
C16 C21 H21 . . 119.7 ?
C20 C21 H21 . . 119.7 ?

loop_
_geom_bond_atom_site_label_1
_geom_bond_atom_site_label_2
_geom_bond_site_symmetry_2
_geom_bond_distance
_geom_bond_publ_flag
C1 C2 . 1.390(5) ?
C1 C6 . 1.402(5) ?
C1 C13 . 1.490(5) ?
C2 C3 . 1.385(5) ?
C2 H2 . 0.93 ?
C3 O7 . 1.367(4) ?
C3 C4 . 1.397(5) ?
C4 O9 . 1.384(4) ?
C4 C5 . 1.403(5) ?
C5 O11 . 1.355(4) ?
C5 C6 . 1.383(5) ?
C6 H6 . 0.93 ?
O7 C8 . 1.436(5) ?
C8 H8A . 0.96 ?
C8 H8B . 0.96 ?
C8 H8C . 0.96 ?
O9 C10 . 1.432(4) ?
C10 H10A . 0.96 ?
C10 H10B . 0.96 ?
C10 H10C . 0.96 ?
O11 C12 . 1.429(5) ?
C12 H12A . 0.96 ?
C12 H12B . 0.96 ?
C12 H12C . 0.96 ?
C13 O14 . 1.226(4) ?
C13 N15 . 1.358(5) ?
N15 C16 . 1.410(5) ?
N15 H15 . 0.93(4) ?
C16 C21 . 1.375(5) ?
C16 C17 . 1.392(5) ?
C17 C18 . 1.370(6) ?
C17 H17 . 0.93 ?
C18 F22 . 1.352(5) ?
C18 C19 . 1.368(6) ?
C19 F23 . 1.348(5) ?
C19 C20 . 1.362(6) ?
C20 C21 . 1.393(6) ?
C20 H20 . 0.93 ?
C21 H21 . 0.93 ?

loop_
_geom_hbond_atom_site_label_D
_geom_hbond_atom_site_label_H
_geom_hbond_atom_site_label_A
_geom_hbond_site_symmetry_A
_geom_hbond_distance_DH
_geom_hbond_distance_HA
_geom_hbond_distance_DA
_geom_hbond_angle_DHA
N15 H15 O14 1_455 0.93(4) 2.02(4) 2.872(4) 152(3)

loop_
_cod_related_entry_id
_cod_related_entry_database
_cod_related_entry_code
1 ChemSpider 650385
